data_7151250
loop_
_publ_author_name
'Lory, Pedro M. J.'
'Jones, Raymond C. F.'
'Iley, James N.'
'Coles, Simon J.'
'Hursthouse, Michael B.'

_publ_section_title
;
 Intramolecular 1,3-dipolar cycloadditions of dihydroimidazolium
 ylides: synthesis of pyrrolo[1,2,3-de]quinoxalines and
 imidazo[1,2-a]indoles.
;
_journal_issue 16
_journal_name_full 'Organic &amp; biomolecular chemistry'
_journal_page_first 3155
_journal_page_last 3165
_journal_paper_doi 10.1039/b605458g
_journal_volume 4
_journal_year 2006
_chemical_formula_sum 'C20 H24 N2 O2'
_chemical_formula_weight 324.41
_chemical_name_systematic
;
?
;
_space_group_IT_number 2
_symmetry_cell_setting triclinic
_symmetry_space_group_name_Hall '-P 1'
_symmetry_space_group_name_H-M 'P -1'
_atom_sites_solution_hydrogens geom
_atom_sites_solution_primary direct
_atom_sites_solution_secondary difmap
_audit_creation_method SHELXL-97
_cell_angle_alpha 81.91(3)
_cell_angle_beta 87.82(3)
_cell_angle_gamma 88.80(3)
_cell_formula_units_Z 2
_cell_length_a 5.3447(11)
_cell_length_b 10.854(2)
_cell_length_c 14.722(3)
_cell_measurement_reflns_used 7239
_cell_measurement_temperature 150(2)
_cell_measurement_theta_max 27.48
_cell_measurement_theta_min 1.02
_cell_volume 844.8(3)
_computing_cell_refinement 'DENZO, COLLECT'
_computing_data_reduction 'DENZO, COLLECT'
_computing_molecular_graphics 'CAMERON (Watkin, Pearce 1995)'
_computing_structure_refinement 'SHELXL-97 (Sheldrick, 1997)'
_computing_structure_solution 'SHELXS-97 (Sheldrick, 1990)'
_diffrn_ambient_temperature 150(2)
_diffrn_detector_area_resol_mean 9.091
_diffrn_measured_fraction_theta_full 0.974
_diffrn_measured_fraction_theta_max 0.974
_diffrn_measurement_device_type 'Nonius KappaCCD Area Detector'
_diffrn_measurement_method 'Phi and Omega scans to fill Ewald Sphere'
_diffrn_radiation_monochromator graphite
_diffrn_radiation_source 'Nonius FR591 rotating anode'
_diffrn_radiation_type MoK\a
_diffrn_radiation_wavelength 0.71073
_diffrn_reflns_av_R_equivalents 0.1814
_diffrn_reflns_av_sigmaI/netI 0.1771
_diffrn_reflns_limit_h_max 6
_diffrn_reflns_limit_h_min -6
_diffrn_reflns_limit_k_max 14
_diffrn_reflns_limit_k_min -14
_diffrn_reflns_limit_l_max 19
_diffrn_reflns_limit_l_min -19
_diffrn_reflns_number 12313
_diffrn_reflns_theta_full 27.43
_diffrn_reflns_theta_max 27.43
_diffrn_reflns_theta_min 1.90
_exptl_absorpt_coefficient_mu 0.083
_exptl_absorpt_correction_T_max 0.9983
_exptl_absorpt_correction_T_min 0.9756
_exptl_absorpt_correction_type multi-scan
_exptl_crystal_colour colourless
_exptl_crystal_density_diffrn 1.275
_exptl_crystal_density_method 'not measured'
_exptl_crystal_description needle
_exptl_crystal_F_000 348
_exptl_crystal_size_max 0.30
_exptl_crystal_size_mid 0.05
_exptl_crystal_size_min 0.02
_refine_diff_density_max 0.239
_refine_diff_density_min -0.261
_refine_diff_density_rms 0.057
_refine_ls_extinction_coef 0.017(4)
_refine_ls_extinction_expression Fc^*^=kFc[1+0.001xFc^2^\l^3^/sin(2\q)]^-1/4^
_refine_ls_extinction_method SHELXL
_refine_ls_goodness_of_fit_ref 0.944
_refine_ls_hydrogen_treatment mixed
_refine_ls_matrix_type full
_refine_ls_number_parameters 219
_refine_ls_number_reflns 3729
_refine_ls_number_restraints 0
_refine_ls_restrained_S_all 0.944
_refine_ls_R_factor_all 0.1507
_refine_ls_R_factor_gt 0.0566
_refine_ls_shift/su_max 0.002
_refine_ls_shift/su_mean 0.000
_refine_ls_structure_factor_coef Fsqd
_refine_ls_weighting_details 'calc w=1/[\s^2^(Fo^2^)+(0.0161P)^2^+0.0000P] where P=(Fo^2^+2Fc^2^)/3'
_refine_ls_weighting_scheme calc
_refine_ls_wR_factor_gt 0.1034
_refine_ls_wR_factor_ref 0.1318
_reflns_number_gt 1806
_reflns_number_total 3729
_reflns_threshold_expression >2sigma(I)
_cod_data_source_file b605458g.txt
_cod_data_source_block 03HUR485
_cod_depositor_comments
;
The following automatic conversions were performed:
'_symmetry_cell_setting' value 'Triclinic' changed to 'triclinic'
according to '/home/saulius/struct/CIF-dictionaries/cif_core.dic'
dictionary named 'cif_core.dic' version 2.4.1 from 2010-06-29.

Automatic conversion script
Id: cif_fix_enum 1527 2010-12-29 10:47:43Z saulius 

The following automatic conversions were performed:

'_exptl_absorpt_correction_type' tag value 'multi-scans' was replaced
with 'multi-scan' value.

Automatic conversion script
Id: cif_fix_values 1646 2011-03-28 12:23:43Z adriana 
;
_cod_original_sg_symbol_H-M P-1
_cod_database_code 7151250

loop_
_symmetry_equiv_pos_as_xyz
'x, y, z'
'-x, -y, -z'

loop_
_atom_site_label
_atom_site_type_symbol
_atom_site_fract_x
_atom_site_fract_y
_atom_site_fract_z
_atom_site_U_iso_or_equiv
_atom_site_adp_type
_atom_site_occupancy
_atom_site_symmetry_multiplicity
_atom_site_calc_flag
_atom_site_refinement_flags
_atom_site_disorder_assembly
_atom_site_disorder_group
C1 C -1.1992(4) 1.2141(2) 0.35155(17) 0.0321(6) Uani 1 1 d . . .
H1 H -1.3223 1.1779 0.3191 0.039 Uiso 1 1 calc R . .
C2 C -1.2284(4) 1.3363(2) 0.36735(17) 0.0334(6) Uani 1 1 d . . .
H2 H -1.3706 1.3836 0.3453 0.040 Uiso 1 1 calc R . .
C3 C -1.0532(4) 1.3898(2) 0.41468(17) 0.0334(6) Uani 1 1 d . . .
H3 H -1.0724 1.4742 0.4245 0.040 Uiso 1 1 calc R . .
C4 C -0.8484(4) 1.3199(2) 0.44800(17) 0.0344(6) Uani 1 1 d . . .
H4 H -0.7287 1.3555 0.4823 0.041 Uiso 1 1 calc R . .
C5 C -0.8184(4) 1.1984(2) 0.43128(17) 0.0319(6) Uani 1 1 d . . .
H5 H -0.6760 1.1515 0.4536 0.038 Uiso 1 1 calc R . .
C6 C -0.9917(4) 1.1437(2) 0.38267(16) 0.0272(6) Uani 1 1 d . . .
C7 C -0.9505(4) 1.0137(2) 0.36123(17) 0.0321(6) Uani 1 1 d . . .
H7A H -0.9205 0.9574 0.4189 0.038 Uiso 1 1 calc R . .
H7B H -1.1038 0.9861 0.3348 0.038 Uiso 1 1 calc R . .
C8 C -0.7872(4) 1.08013(19) 0.20739(15) 0.0276(6) Uani 1 1 d . . .
H8A H -0.8422 1.1647 0.2182 0.033 Uiso 1 1 calc R . .
H8B H -0.9249 1.0427 0.1780 0.033 Uiso 1 1 calc R . .
C9 C -0.5592(4) 1.08946(18) 0.14389(16) 0.0277(6) Uani 1 1 d . . .
H9A H -0.6043 1.1310 0.0823 0.033 Uiso 1 1 calc R . .
H9B H -0.4308 1.1398 0.1677 0.033 Uiso 1 1 calc R . .
C10 C -0.5080(4) 0.86677(19) 0.20607(15) 0.0246(6) Uani 1 1 d . . .
C11 C -0.7037(4) 0.87329(19) 0.27897(16) 0.0258(6) Uani 1 1 d . . .
H11 H -0.8649 0.8453 0.2570 0.031 Uiso 1 1 calc R . .
C12 C -0.6256(4) 0.7805(2) 0.36118(16) 0.0316(6) Uani 1 1 d . . .
H12A H -0.4750 0.8106 0.3878 0.038 Uiso 1 1 calc R . .
H12B H -0.7620 0.7727 0.4090 0.038 Uiso 1 1 calc R . .
C13 C -0.5692(4) 0.6539(2) 0.33046(17) 0.0303(6) Uani 1 1 d . . .
H13A H -0.7195 0.6265 0.3020 0.036 Uiso 1 1 calc R . .
H13B H -0.5354 0.5927 0.3852 0.036 Uiso 1 1 calc R . .
C14 C -0.3465(4) 0.6536(2) 0.26212(16) 0.0293(6) Uani 1 1 d . . .
H14A H -0.1885 0.6483 0.2955 0.035 Uiso 1 1 calc R . .
H14B H -0.3542 0.5797 0.2298 0.035 Uiso 1 1 calc R . .
C15 C -0.3494(4) 0.76988(19) 0.19331(15) 0.0243(5) Uani 1 1 d . . .
C16 C -0.2000(4) 0.80953(19) 0.11258(16) 0.0242(6) Uani 1 1 d . . .
C17 C -0.2721(4) 0.93069(19) 0.08155(16) 0.0269(6) Uani 1 1 d . . .
H17 H -0.2016 0.9817 0.0295 0.032 Uiso 1 1 calc R . .
C18 C -0.0040(4) 0.7439(2) 0.06744(17) 0.0287(6) Uani 1 1 d . . .
C19 C 0.2445(4) 0.55762(19) 0.07632(18) 0.0350(7) Uani 1 1 d . . .
H19A H 0.4056 0.5995 0.0805 0.042 Uiso 1 1 calc R . .
H19B H 0.2182 0.5503 0.0111 0.042 Uiso 1 1 calc R . .
C20 C 0.2471(4) 0.4307(2) 0.13313(19) 0.0435(7) Uani 1 1 d . . .
H20A H 0.2672 0.4395 0.1978 0.065 Uiso 1 1 calc R . .
H20B H 0.3867 0.3808 0.1119 0.065 Uiso 1 1 calc R . .
H20C H 0.0889 0.3892 0.1267 0.065 Uiso 1 1 calc R . .
N1 N -0.7369(3) 1.00382(15) 0.29635(12) 0.0244(5) Uani 1 1 d . . .
N2 N -0.4589(3) 0.96426(16) 0.13732(13) 0.0254(5) Uani 1 1 d . . .
O1 O 0.1147(3) 0.78315(14) -0.00230(12) 0.0399(5) Uani 1 1 d . . .
O2 O 0.0404(3) 0.62800(13) 0.11306(11) 0.0332(4) Uani 1 1 d . . .

loop_
_atom_site_aniso_label
_atom_site_aniso_U_11
_atom_site_aniso_U_22
_atom_site_aniso_U_33
_atom_site_aniso_U_23
_atom_site_aniso_U_13
_atom_site_aniso_U_12
C1 0.0294(13) 0.0325(15) 0.0338(16) -0.0025(12) -0.0012(11) -0.0009(10)
C2 0.0320(13) 0.0333(15) 0.0323(16) 0.0021(12) 0.0045(11) 0.0052(10)
C3 0.0414(14) 0.0257(14) 0.0313(16) 0.0006(12) 0.0072(11) -0.0015(11)
C4 0.0350(14) 0.0353(16) 0.0334(16) -0.0063(12) -0.0008(11) -0.0054(11)
C5 0.0282(13) 0.0345(15) 0.0316(16) -0.0008(12) 0.0029(11) 0.0027(10)
C6 0.0287(13) 0.0253(14) 0.0251(15) 0.0026(11) 0.0083(10) -0.0028(10)
C7 0.0347(13) 0.0269(14) 0.0330(16) -0.0006(12) 0.0078(11) -0.0037(10)
C8 0.0332(13) 0.0240(13) 0.0247(15) -0.0008(11) -0.0011(10) 0.0037(9)
C9 0.0402(13) 0.0193(13) 0.0220(14) 0.0021(11) 0.0005(10) 0.0019(9)
C10 0.0302(12) 0.0209(13) 0.0210(14) 0.0033(10) -0.0022(10) -0.0008(9)
C11 0.0307(12) 0.0189(13) 0.0268(15) 0.0001(11) -0.0007(10) -0.0008(9)
C12 0.0343(13) 0.0285(14) 0.0294(16) 0.0032(12) 0.0055(11) 0.0002(10)
C13 0.0314(13) 0.0254(14) 0.0312(16) 0.0058(11) 0.0011(10) -0.0008(10)
C14 0.0331(12) 0.0223(13) 0.0313(16) 0.0004(11) 0.0007(10) 0.0007(9)
C15 0.0261(12) 0.0224(13) 0.0235(14) 0.0006(10) -0.0009(10) -0.0022(9)
C16 0.0262(12) 0.0201(13) 0.0258(15) -0.0019(11) -0.0017(10) -0.0015(9)
C17 0.0304(13) 0.0268(14) 0.0222(14) 0.0003(11) 0.0017(10) -0.0007(10)
C18 0.0329(13) 0.0227(14) 0.0295(16) -0.0002(12) -0.0017(11) -0.0015(10)
C19 0.0318(13) 0.0272(15) 0.0448(18) -0.0039(13) 0.0072(11) 0.0038(10)
C20 0.0474(15) 0.0285(15) 0.053(2) -0.0024(13) 0.0010(13) 0.0109(11)
N1 0.0269(10) 0.0223(11) 0.0224(12) 0.0008(9) 0.0040(8) 0.0009(7)
N2 0.0318(11) 0.0197(11) 0.0234(12) 0.0001(9) 0.0019(8) 0.0040(8)
O1 0.0478(10) 0.0299(10) 0.0377(12) 0.0049(8) 0.0163(8) 0.0023(7)
O2 0.0371(9) 0.0239(9) 0.0360(11) 0.0017(8) 0.0065(7) 0.0070(7)

loop_
_atom_type_symbol
_atom_type_description
_atom_type_scat_dispersion_real
_atom_type_scat_dispersion_imag
_atom_type_scat_source
C C 0.0033 0.0016 'International Tables Vol C Tables 4.2.6.8 and 6.1.1.4'
H H 0.0000 0.0000 'International Tables Vol C Tables 4.2.6.8 and 6.1.1.4'
N N 0.0061 0.0033 'International Tables Vol C Tables 4.2.6.8 and 6.1.1.4'
O O 0.0106 0.0060 'International Tables Vol C Tables 4.2.6.8 and 6.1.1.4'

loop_
_geom_angle_atom_site_label_1
_geom_angle_atom_site_label_2
_geom_angle_atom_site_label_3
_geom_angle
_geom_angle_site_symmetry_1
_geom_angle_site_symmetry_3
_geom_angle_publ_flag
C2 C1 C6 120.6(2) . . ?
C3 C2 C1 120.5(2) . . ?
C2 C3 C4 119.6(2) . . ?
C5 C4 C3 119.8(2) . . ?
C4 C5 C6 121.3(2) . . ?
C5 C6 C1 118.2(2) . . ?
C5 C6 C7 120.67(19) . . ?
C1 C6 C7 121.1(2) . . ?
N1 C7 C6 112.45(17) . . ?
N1 C8 C9 111.70(15) . . ?
N2 C9 C8 109.26(16) . . ?
C15 C10 N2 108.56(19) . . ?
C15 C10 C11 128.51(19) . . ?
N2 C10 C11 122.94(18) . . ?
C10 C11 N1 109.44(17) . . ?
C10 C11 C12 106.57(17) . . ?
N1 C11 C12 115.5(2) . . ?
C13 C12 C11 109.6(2) . . ?
C12 C13 C14 113.96(18) . . ?
C15 C14 C13 110.44(17) . . ?
C10 C15 C16 106.65(18) . . ?
C10 C15 C14 120.6(2) . . ?
C16 C15 C14 132.7(2) . . ?
C17 C16 C15 107.0(2) . . ?
C17 C16 C18 123.0(2) . . ?
C15 C16 C18 130.07(19) . . ?
N2 C17 C16 108.58(19) . . ?
O1 C18 O2 121.3(2) . . ?
O1 C18 C16 126.6(2) . . ?
O2 C18 C16 112.03(19) . . ?
O2 C19 C20 106.82(18) . . ?
C7 N1 C8 109.77(15) . . ?
C7 N1 C11 109.88(16) . . ?
C8 N1 C11 107.28(18) . . ?
C17 N2 C10 109.21(16) . . ?
C17 N2 C9 128.21(18) . . ?
C10 N2 C9 120.88(19) . . ?
C18 O2 C19 116.20(17) . . ?

loop_
_geom_bond_atom_site_label_1
_geom_bond_atom_site_label_2
_geom_bond_distance
_geom_bond_site_symmetry_2
_geom_bond_publ_flag
C1 C2 1.384(3) . ?
C1 C6 1.388(3) . ?
C2 C3 1.373(3) . ?
C3 C4 1.384(3) . ?
C4 C5 1.380(3) . ?
C5 C6 1.384(3) . ?
C6 C7 1.499(3) . ?
C7 N1 1.473(3) . ?
C8 N1 1.478(2) . ?
C8 C9 1.504(3) . ?
C9 N2 1.465(3) . ?
C10 C15 1.366(3) . ?
C10 N2 1.379(2) . ?
C10 C11 1.478(3) . ?
C11 N1 1.481(3) . ?
C11 C12 1.527(3) . ?
C12 C13 1.527(3) . ?
C13 C14 1.529(3) . ?
C14 C15 1.504(3) . ?
C15 C16 1.426(3) . ?
C16 C17 1.382(3) . ?
C16 C18 1.447(3) . ?
C17 N2 1.345(3) . ?
C18 O1 1.215(3) . ?
C18 O2 1.361(2) . ?
C19 O2 1.450(3) . ?
C19 C20 1.508(3) . ?
